data_7117139
loop_
_publ_author_name
'Yulong Zhang'
'Na Yang'
'Xiaohua Liu'
'Jing Guo'
'Xiying Zhang'
'Lili Lin'
'Changwei Hu'
'Xiaoming Feng'

_publ_section_title
;
 Reversal of enantioselective Friedel-Crafts C3-alkylation of pyrrole by
 slightly tuning the amide units of N,N'-dioxide ligands
;
_journal_name_full Chem.Commun.
_journal_page_first 8432
_journal_paper_doi 10.1039/C4cc10055G
_journal_volume 51
_journal_year 2015
_chemical_absolute_configuration ad
_chemical_formula_moiety 'C44 H44 N4 Ni O6, 2(B F4), 0.5(O)'
_chemical_formula_sum 'C44 H71 B2 F8 N4 Ni O6.5'
_chemical_formula_weight 992.37
_space_group_crystal_system monoclinic
_space_group_IT_number 4
_space_group_name_Hall 'P 2yb'
_space_group_name_H-M_alt 'P 1 21 1'
_symmetry_space_group_name_Hall 'P 2yb'
_symmetry_space_group_name_H-M 'P 1 21 1'
_atom_sites_solution_hydrogens mixed
_atom_sites_solution_primary direct
_audit_creation_date 2015-01-12
_audit_creation_method
;
Olex2 1.2
(compiled 2015.01.09 svn.r3130 for OlexSys, GUI svn.r4987)
;
_audit_update_record
;
2015-01-27 deposited with the CCDC.
2015-02-05 downloaded from the CCDC.
;
_cell_angle_alpha 90
_cell_angle_beta 92.863(6)
_cell_angle_gamma 90
_cell_formula_units_Z 4
_cell_length_a 16.4359(8)
_cell_length_b 15.6364(7)
_cell_length_c 19.2398(14)
_cell_measurement_temperature 143.15
_cell_volume 4938.4(5)
_computing_molecular_graphics 'Olex2 (Dolomanov et al., 2009)'
_computing_publication_material 'Olex2 (Dolomanov et al., 2009)'
_computing_structure_refinement 'ShelXL (Sheldrick, 2008)'
_computing_structure_solution 'ShelXS-1997 (Sheldrick, 2008)'
_diffrn_ambient_temperature 143.15
_diffrn_measured_fraction_theta_full 0.995
_diffrn_measured_fraction_theta_max 0.995
_diffrn_measurement_device_type 'New Gemini, Dual, Cu at zero, EosS2'
_diffrn_measurement_method 'phi and omega scans'
_diffrn_radiation_monochromator graphite
_diffrn_radiation_type MoK\a
_diffrn_radiation_wavelength 0.71073
_diffrn_reflns_av_R_equivalents 0.0724
_diffrn_reflns_av_unetI/netI 0.1711
_diffrn_reflns_Laue_measured_fraction_full 0.995
_diffrn_reflns_Laue_measured_fraction_max 0.995
_diffrn_reflns_limit_h_max 20
_diffrn_reflns_limit_h_min -20
_diffrn_reflns_limit_k_max 16
_diffrn_reflns_limit_k_min -19
_diffrn_reflns_limit_l_max 23
_diffrn_reflns_limit_l_min -24
_diffrn_reflns_number 25166
_diffrn_reflns_point_group_measured_fraction_full 0.799
_diffrn_reflns_point_group_measured_fraction_max 0.794
_diffrn_reflns_theta_full 26.000
_diffrn_reflns_theta_max 26.372
_diffrn_reflns_theta_min 2.886
_exptl_absorpt_coefficient_mu 0.473
_exptl_absorpt_correction_type none
_exptl_crystal_colour green
_exptl_crystal_colour_primary green
_exptl_crystal_density_diffrn 1.335
_exptl_crystal_description prism
_exptl_crystal_F_000 2100
_exptl_crystal_size_max 0.34
_exptl_crystal_size_mid 0.26
_exptl_crystal_size_min 0.2
_refine_diff_density_max 1.090
_refine_diff_density_min -0.573
_refine_diff_density_rms 0.102
_refine_ls_abs_structure_details
;
 Flack x determined using 1867 quotients [(I+)-(I-)]/[(I+)+(I-)]
 (Parsons, Flack and Wagner, Acta Cryst. B69 (2013) 249-259).
;
_refine_ls_abs_structure_Flack 0.07(3)
_refine_ls_extinction_coef .
_refine_ls_extinction_method none
_refine_ls_goodness_of_fit_ref 0.995
_refine_ls_hydrogen_treatment constr
_refine_ls_matrix_type full
_refine_ls_number_parameters 1191
_refine_ls_number_reflns 16033
_refine_ls_number_restraints 27
_refine_ls_restrained_S_all 0.997
_refine_ls_R_factor_all 0.1860
_refine_ls_R_factor_gt 0.1054
_refine_ls_shift/su_max 0.000
_refine_ls_shift/su_mean 0.000
_refine_ls_structure_factor_coef Fsqd
_refine_ls_weighting_details 'w=1/[\s^2^(Fo^2^)+(0.1762P)^2^] where P=(Fo^2^+2Fc^2^)/3'
_refine_ls_weighting_scheme calc
_refine_ls_wR_factor_gt 0.2645
_refine_ls_wR_factor_ref 0.3131
_reflns_Friedel_coverage 0.535
_reflns_Friedel_fraction_full 0.586
_reflns_Friedel_fraction_max 0.576
_reflns_number_gt 8096
_reflns_number_total 16033
_reflns_threshold_expression 'I > 2\s(I)'
_cod_data_source_file c4cc10055g2.cif
_cod_data_source_block 1
_cod_database_code 7117139
_shelx_space_group_comment
;
The symmetry employed for this shelxl refinement is uniquely defined
by the following loop, which should always be used as a source of
symmetry information in preference to the above space-group names.
They are only intended as comments.
;
_olex2_refinement_description
;
1. Fixed Uiso
 At 1.2 times of:
  All C(H) groups, All C(H,H) groups, All N(H) groups
 At 1.5 times of:
  All C(H,H,H) groups, All O(H,H) groups
2. Restrained distances
 O12-C88
 1.52 with sigma of 0.02
 O6-C87
 1.52 with sigma of 0.02
3. Rigid bond restraints
 C8, C9
 with sigma for 1-2 distances of 0.005 and sigma for 1-3 distances of 0.005
 C82, C83
 with sigma for 1-2 distances of 0.005 and sigma for 1-3 distances of 0.005
 C3, C4
 with sigma for 1-2 distances of 0.005 and sigma for 1-3 distances of 0.005
 C37, C43
 with sigma for 1-2 distances of 0.005 and sigma for 1-3 distances of 0.005
 C11, C12
 with sigma for 1-2 distances of 0.005 and sigma for 1-3 distances of 0.005
 O12, C88
 with sigma for 1-2 distances of 0.005 and sigma for 1-3 distances of 0.005
4. Uiso/Uaniso restraints and constraints
Uanis(C56) \\sim Ueq: with sigma of 0.01 and sigma for terminal atoms of 0.02
Uanis(C87) \\sim Ueq: with sigma of 0.01 and sigma for terminal atoms of 0.02
Uanis(C8) \\sim Ueq: with sigma of 0.01 and sigma for terminal atoms of 0.02
5.a Rotating group:
 O7(H7A,H7B)
5.b Ternary CH refined with riding coordinates:
 C9(H9A), C12(H12), C14(H14), C16(H16), C20(H20), C24(H24), C28(H28), C30(H30),
  C40(H40), C43(H43), C52(H52), C55(H55), C57(H57), C63(H63), C67(H67),
 C71(H71), C73(H73), C83(H83), C86(H86)
5.c Secondary CH2 refined with riding coordinates:
 C21(H21A,H21B), C22(H22A,H22B), C23(H23A,H23B), C25(H25A,H25B), C26(H26A,
 H26B), C27(H27A,H27B), C68(H68A,H68B), C69(H69A,H69B), C70(H70A,H70B),
 C72(H72A,H72B)
5.d Aromatic/amide H refined with riding coordinates:
 N4(H4), C34(H34), C35(H35), C36(H36), N9(H9), C45(H45), C46(H46), C47(H47),
 C77(H77), C78(H78), C79(H79)
5.e Idealised Me refined as rotating group:
 C38(H38A,H38B,H38C), C39(H39A,H39B,H39C), C41(H41A,H41B,H41C), C42(H42A,H42B,
 H42C), C50(H50A,H50B,H50C), C51(H51A,H51B,H51C), C53(H53A,H53B,H53C), C54(H54A,
 H54B,H54C), C84(H84A,H84B,H84C), C85(H85A,H85B,H85C)
;
_shelx_shelxl_version_number 2014/7
_olex2_submission_special_instructions 'No special instructions were received'

loop_
_space_group_symop_operation_xyz
'x, y, z'
'-x, y+1/2, -z'

loop_
_atom_site_label
_atom_site_type_symbol
_atom_site_fract_x
_atom_site_fract_y
_atom_site_fract_z
_atom_site_U_iso_or_equiv
_atom_site_adp_type
_atom_site_occupancy
_atom_site_site_symmetry_order
_atom_site_calc_flag
_atom_site_refinement_flags_posn
_atom_site_refinement_flags_adp
_atom_site_refinement_flags_occupancy
_atom_site_disorder_assembly
_atom_site_disorder_group
Ni1 Ni 0.20727(12) 0.42426(11) 0.46344(11) 0.0428(5) Uani 1 1 d . . . . .
O1 O 0.3069(7) 0.5006(6) 0.4735(6) 0.046(3) Uani 1 1 d . . . . .
O2 O 0.2698(6) 0.3377(6) 0.4131(5) 0.041(3) Uani 1 1 d . . . . .
O3 O 0.2298(6) 0.3754(6) 0.5586(5) 0.040(2) Uani 1 1 d . . . . .
O4 O 0.1003(7) 0.3545(8) 0.4534(6) 0.054(3) Uani 1 1 d . . . . .
O5 O 0.1397(8) 0.5257(8) 0.5055(7) 0.075(4) Uani 1 1 d . . . . .
N1 N 0.4378(9) 0.5433(8) 0.4644(7) 0.050(4) Uani 1 1 d . . . . .
N2 N 0.3523(7) 0.3265(7) 0.4280(6) 0.036(3) Uani 1 1 d . . . . .
N3 N 0.2031(7) 0.2950(7) 0.5738(7) 0.039(3) Uani 1 1 d . . . . .
N4 N -0.0012(8) 0.2737(10) 0.4874(8) 0.058(4) Uani 1 1 d . . . . .
H4 H -0.0158 0.2372 0.5193 0.069 Uiso 1 1 calc R . . . .
O6 O 0.1787(7) 0.4784(8) 0.3650(6) 0.059(3) Uani 1 1 d D . . . .
C1 C 0.4218(13) 0.6211(12) 0.5782(10) 0.066(6) Uani 1 1 d . . . . .
C2 C 0.4080(11) 0.6913(14) 0.6126(11) 0.062(5) Uani 1 1 d . . . . .
C3 C 0.3913(13) 0.7675(17) 0.5783(15) 0.087(7) Uani 1 1 d . U . . .
C4 C 0.3947(11) 0.7719(12) 0.5062(14) 0.071(6) Uani 1 1 d . U . . .
C5 C 0.4106(10) 0.6958(10) 0.4651(10) 0.052(5) Uani 1 1 d . . . . .
C6 C 0.4223(9) 0.6222(9) 0.5022(9) 0.042(4) Uani 1 1 d . . . . .
C7 C 0.414(4) 0.524(2) 0.6854(16) 0.21(2) Uani 1 1 d . . . . .
C8 C 0.5385(18) 0.5153(17) 0.6154(18) 0.128(10) Uani 1 1 d . U . . .
C9 C 0.4446(15) 0.5286(14) 0.6134(13) 0.092(7) Uani 1 1 d . U . . .
H9A H 0.4179 0.4823 0.5845 0.110 Uiso 1 1 calc R . . . .
C10 C 0.4381(17) 0.7832(14) 0.3553(14) 0.103(9) Uani 1 1 d . . . . .
C11 C 0.3161(14) 0.692(2) 0.3579(14) 0.109(10) Uani 1 1 d . U . . .
C12 C 0.4016(11) 0.6968(10) 0.3859(10) 0.058(5) Uani 1 1 d . U . . .
H12 H 0.4324 0.6472 0.3676 0.070 Uiso 1 1 calc R . . . .
C13 C 0.3759(12) 0.4867(10) 0.4542(9) 0.054(5) Uani 1 1 d . . . . .
C14 C 0.4035(9) 0.4079(10) 0.4121(7) 0.042(3) Uani 1 1 d . . . . .
H14 H 0.4619 0.3958 0.4258 0.050 Uiso 1 1 calc R . . . .
C15 C 0.3954(10) 0.4149(11) 0.3342(8) 0.054(4) Uani 1 1 d . . . . .
C16 C 0.4115(12) 0.3214(11) 0.3128(8) 0.057(5) Uani 1 1 d . . . . .
H16 H 0.4709 0.3133 0.3061 0.068 Uiso 1 1 calc R . . . .
C17 C 0.3610(13) 0.2861(14) 0.2481(10) 0.073(6) Uani 1 1 d . . . . .
C18 C 0.2898(15) 0.2398(13) 0.2754(11) 0.084(7) Uani 1 1 d . . . . .
C19 C 0.3187(12) 0.2040(10) 0.3436(11) 0.065(6) Uani 1 1 d . . . . .
C20 C 0.3855(10) 0.2645(10) 0.3724(9) 0.047(4) Uani 1 1 d . . . . .
H20 H 0.4330 0.2313 0.3926 0.057 Uiso 1 1 calc R . . . .
C21 C 0.3763(9) 0.3004(9) 0.5040(8) 0.041(4) Uani 1 1 d . . . . .
H21A H 0.4355 0.2886 0.5084 0.049 Uiso 1 1 calc R . . . .
H21B H 0.3646 0.3483 0.5356 0.049 Uiso 1 1 calc R . . . .
C22 C 0.3297(11) 0.2210(9) 0.5257(8) 0.050(4) Uani 1 1 d . . . . .
H22A H 0.3517 0.2039 0.5724 0.060 Uiso 1 1 calc R . . . .
H22B H 0.3426 0.1743 0.4933 0.060 Uiso 1 1 calc R . . . .
C23 C 0.2351(10) 0.2256(10) 0.5284(9) 0.052(4) Uani 1 1 d . . . . .
H23A H 0.2117 0.2338 0.4805 0.063 Uiso 1 1 calc R . . . .
H23B H 0.2153 0.1698 0.5452 0.063 Uiso 1 1 calc R . . . .
C24 C 0.2208(11) 0.2785(13) 0.6533(10) 0.065(6) Uani 1 1 d . . . . .
H24 H 0.2163 0.2159 0.6632 0.078 Uiso 1 1 calc R . . . .
C25 C 0.3009(9) 0.3123(12) 0.6850(10) 0.061(5) Uani 1 1 d . . . . .
H25A H 0.3259 0.3538 0.6536 0.074 Uiso 1 1 calc R . . . .
H25B H 0.3398 0.2652 0.6954 0.074 Uiso 1 1 calc R . . . .
C26 C 0.2748(12) 0.3565(13) 0.7531(10) 0.070(6) Uani 1 1 d . . . . .
H26A H 0.2672 0.3142 0.7905 0.084 Uiso 1 1 calc R . . . .
H26B H 0.3152 0.3999 0.7696 0.084 Uiso 1 1 calc R . . . .
C27 C 0.1957(10) 0.3969(13) 0.7292(9) 0.060(5) Uani 1 1 d . . . . .
H27A H 0.2053 0.4476 0.6998 0.072 Uiso 1 1 calc R . . . .
H27B H 0.1649 0.4151 0.7696 0.072 Uiso 1 1 calc R . . . .
C28 C 0.1489(11) 0.3277(10) 0.6871(8) 0.053(4) Uani 1 1 d . . . . .
H28 H 0.1225 0.2884 0.7202 0.064 Uiso 1 1 calc R . . . .
C29 C 0.0851(14) 0.3543(12) 0.6299(9) 0.070(6) Uani 1 1 d . . . . .
C30 C 0.1115(10) 0.2904(11) 0.5693(9) 0.049(4) Uani 1 1 d . . . . .
H30 H 0.0953 0.2311 0.5823 0.059 Uiso 1 1 calc R . . . .
C31 C 0.0707(8) 0.3109(9) 0.4992(9) 0.037(4) Uani 1 1 d . . . . .
C32 C -0.0590(10) 0.2854(12) 0.4286(8) 0.049(4) Uani 1 1 d . . . . .
C33 C -0.0512(13) 0.2339(12) 0.3724(11) 0.066(6) Uani 1 1 d . . . . .
C34 C -0.1020(15) 0.2346(12) 0.3192(12) 0.079(7) Uani 1 1 d . . . . .
H34 H -0.0941 0.1995 0.2798 0.095 Uiso 1 1 calc R . . . .
C35 C -0.1720(13) 0.2914(16) 0.3221(11) 0.081(8) Uani 1 1 d . . . . .
H35 H -0.2132 0.2905 0.2856 0.097 Uiso 1 1 calc R . . . .
C36 C -0.1787(13) 0.3459(15) 0.3771(12) 0.077(6) Uani 1 1 d . . . . .
H36 H -0.2232 0.3846 0.3784 0.092 Uiso 1 1 calc R . . . .
C37 C -0.1172(13) 0.3434(12) 0.4329(9) 0.064(5) Uani 1 1 d . U . . .
C38 C 0.080(2) 0.1895(16) 0.304(2) 0.150(14) Uani 1 1 d . . . . .
H38A H 0.0491 0.1790 0.2600 0.225 Uiso 1 1 calc GR . . . .
H38B H 0.1280 0.1523 0.3071 0.225 Uiso 1 1 calc GR . . . .
H38C H 0.0973 0.2494 0.3063 0.225 Uiso 1 1 calc GR . . . .
C39 C -0.017(2) 0.0729(15) 0.3512(15) 0.132(12) Uani 1 1 d . . . . .
H39A H -0.0487 0.0563 0.3910 0.197 Uiso 1 1 calc GR . . . .
H39B H 0.0259 0.0307 0.3448 0.197 Uiso 1 1 calc GR . . . .
H39C H -0.0533 0.0753 0.3092 0.197 Uiso 1 1 calc GR . . . .
C40 C 0.0249(16) 0.1697(15) 0.3662(13) 0.093(8) Uani 1 1 d . . . . .
H40 H 0.0586 0.1689 0.4109 0.112 Uiso 1 1 calc R . . . .
C41 C -0.1075(16) 0.4979(15) 0.4642(10) 0.088(7) Uani 1 1 d . . . . .
H41A H -0.0613 0.4957 0.4340 0.133 Uiso 1 1 calc GR . . . .
H41B H -0.0946 0.5365 0.5033 0.133 Uiso 1 1 calc GR . . . .
H41C H -0.1558 0.5189 0.4376 0.133 Uiso 1 1 calc GR . . . .
C42 C -0.2050(11) 0.4028(17) 0.5268(13) 0.093(8) Uani 1 1 d . . . . .
H42A H -0.2480 0.4247 0.4944 0.139 Uiso 1 1 calc GR . . . .
H42B H -0.2019 0.4382 0.5689 0.139 Uiso 1 1 calc GR . . . .
H42C H -0.2174 0.3436 0.5392 0.139 Uiso 1 1 calc GR . . . .
C43 C -0.1248(13) 0.4057(14) 0.4927(11) 0.080(6) Uani 1 1 d . U . . .
H43 H -0.0810 0.3918 0.5289 0.096 Uiso 1 1 calc R . . . .
Ni2 Ni 0.71574(11) 0.39910(10) 0.03963(10) 0.0378(5) Uani 1 1 d . . . . .
O7 O 0.6908(7) 0.3438(7) 0.1351(5) 0.049(3) Uani 1 1 d . . . . .
H7A H 0.7091 0.2911 0.1370 0.073 Uiso 1 1 d GR . . . .
H7B H 0.6380 0.3432 0.1397 0.073 Uiso 1 1 d GR . . . .
O8 O 0.8171(5) 0.3252(6) 0.0293(6) 0.039(3) Uani 1 1 d . . . . .
O9 O 0.7844(6) 0.4821(6) 0.0953(5) 0.039(2) Uani 1 1 d . . . . .
O10 O 0.6082(6) 0.4673(8) 0.0480(6) 0.050(3) Uani 1 1 d . . . . .
O11 O 0.7338(5) 0.4537(5) -0.0536(6) 0.036(2) Uani 1 1 d . . . . .
O12 O 0.6472(6) 0.2993(7) -0.0096(6) 0.055(3) Uani 1 1 d D U . . .
N6 N 0.9476(8) 0.2845(9) 0.0333(8) 0.049(4) Uani 1 1 d . . . . .
N7 N 0.8644(7) 0.4927(8) 0.0840(7) 0.040(3) Uani 1 1 d . . . . .
N8 N 0.7028(8) 0.5365(7) -0.0656(7) 0.039(3) Uani 1 1 d . . . . .
N9 N 0.5065(8) 0.5522(9) 0.0098(7) 0.044(3) Uani 1 1 d . . . . .
H9 H 0.4860 0.5835 -0.0248 0.053 Uiso 1 1 calc R . . . .
C44 C 0.9040(9) 0.1309(10) 0.0239(9) 0.046(4) Uani 1 1 d . . . . .
C45 C 0.8849(10) 0.0621(11) -0.0172(12) 0.058(5) Uani 1 1 d . . . . .
H45 H 0.8713 0.0092 0.0034 0.070 Uiso 1 1 calc R . . . .
C46 C 0.8854(10) 0.0691(13) -0.0878(13) 0.066(6) Uani 1 1 d . . . . .
H46 H 0.8750 0.0197 -0.1156 0.079 Uiso 1 1 calc R . . . .
C47 C 0.9002(11) 0.1444(14) -0.1192(11) 0.072(6) Uani 1 1 d . . . . .
H47 H 0.8942 0.1482 -0.1685 0.086 Uiso 1 1 calc R . . . .
C48 C 0.9243(10) 0.2175(11) -0.0802(9) 0.050(4) Uani 1 1 d . . . . .
C49 C 0.9254(9) 0.2105(9) -0.0101(9) 0.043(4) Uani 1 1 d . . . . .
C50 C 0.8247(11) 0.1220(19) 0.1284(11) 0.095(8) Uani 1 1 d . . . . .
H50A H 0.7945 0.1738 0.1145 0.143 Uiso 1 1 calc GR . . . .
H50B H 0.8272 0.1171 0.1793 0.143 Uiso 1 1 calc GR . . . .
H50C H 0.7969 0.0718 0.1080 0.143 Uiso 1 1 calc GR . . . .
C51 C 0.9620(16) 0.0542(18) 0.1319(14) 0.116(10) Uani 1 1 d . . . . .
H51A H 0.9438 -0.0001 0.1110 0.173 Uiso 1 1 calc GR . . . .
H51B H 0.9593 0.0508 0.1826 0.173 Uiso 1 1 calc GR . . . .
H51C H 1.0182 0.0656 0.1200 0.173 Uiso 1 1 calc GR . . . .
C52 C 0.9065(12) 0.1267(11) 0.1040(10) 0.060(5) Uani 1 1 d . . . . .
H52 H 0.9308 0.1817 0.1217 0.072 Uiso 1 1 calc R . . . .
C53 C 1.0462(17) 0.3066(15) -0.1123(16) 0.127(12) Uani 1 1 d . . . . .
H53A H 1.0650 0.3199 -0.0643 0.190 Uiso 1 1 calc GR . . . .
H53B H 1.0644 0.3516 -0.1434 0.190 Uiso 1 1 calc GR . . . .
H53C H 1.0690 0.2516 -0.1260 0.190 Uiso 1 1 calc GR . . . .
C54 C 0.9109(18) 0.3157(18) -0.1870(13) 0.124(11) Uani 1 1 d . . . . .
H54A H 0.9380 0.2824 -0.2222 0.187 Uiso 1 1 calc GR . . . .
H54B H 0.9127 0.3766 -0.1989 0.187 Uiso 1 1 calc GR . . . .
H54C H 0.8540 0.2973 -0.1853 0.187 Uiso 1 1 calc GR . . . .
C55 C 0.9538(14) 0.3017(12) -0.1169(10) 0.073(6) Uani 1 1 d . . . . .
H55 H 0.9353 0.3497 -0.0872 0.088 Uiso 1 1 calc R . . . .
C56 C 0.8850(9) 0.3370(9) 0.0494(7) 0.033(3) Uani 1 1 d . U . . .
C57 C 0.9140(9) 0.4118(9) 0.0945(9) 0.051(4) Uani 1 1 d . . . . .
H57 H 0.9710 0.4253 0.0820 0.061 Uiso 1 1 calc R . . . .
C58 C 0.9160(12) 0.3957(11) 0.1710(8) 0.058(5) Uani 1 1 d . . . . .
C59 C 0.9359(13) 0.4888(12) 0.1998(10) 0.070(6) Uani 1 1 d . . . . .
C60 C 0.907(2) 0.5095(18) 0.2655(14) 0.122(11) Uani 1 1 d . . . . .
C61 C 0.8276(19) 0.5481(18) 0.2472(13) 0.106(10) Uani 1 1 d . . . . .
C62 C 0.8376(14) 0.6099(12) 0.1762(13) 0.093(9) Uani 1 1 d . . . . .
C63 C 0.9055(10) 0.5492(11) 0.1440(10) 0.056(5) Uani 1 1 d . . . . .
H63 H 0.9513 0.5839 0.1264 0.067 Uiso 1 1 calc R . . . .
C64 C 0.8801(9) 0.5281(10) 0.0126(8) 0.041(4) Uani 1 1 d . . . . .
C65 C 0.8320(9) 0.6070(9) -0.0099(9) 0.042(4) Uani 1 1 d . . . . .
C66 C 0.7377(10) 0.6036(9) -0.0125(9) 0.049(4) Uani 1 1 d . . . . .
C67 C 0.7175(9) 0.5587(10) -0.1442(8) 0.043(4) Uani 1 1 d . . . . .
H67 H 0.7097 0.6216 -0.1515 0.051 Uiso 1 1 calc R . . . .
C68 C 0.7979(11) 0.5326(12) -0.1717(10) 0.058(5) Uani 1 1 d . . . . .
H68A H 0.8280 0.4931 -0.1395 0.070 Uiso 1 1 calc R . . . .
H68B H 0.8324 0.5827 -0.1810 0.070 Uiso 1 1 calc R . . . .
C69 C 0.7681(12) 0.4864(13) -0.2408(9) 0.071(6) Uani 1 1 d . . . . .
H69A H 0.7595 0.5284 -0.2790 0.085 Uiso 1 1 calc R . . . .
H69B H 0.8090 0.4439 -0.2546 0.085 Uiso 1 1 calc R . . . .
C70 C 0.6908(11) 0.4436(14) -0.2263(9) 0.063(5) Uani 1 1 d . . . . .
H70A H 0.7004 0.3899 -0.1998 0.076 Uiso 1 1 calc R . . . .
H70B H 0.6583 0.4309 -0.2697 0.076 Uiso 1 1 calc R . . . .
C71 C 0.6489(11) 0.5112(12) -0.1823(8) 0.055(5) Uani 1 1 d . . . . .
H71 H 0.6188 0.5519 -0.2144 0.066 Uiso 1 1 calc R . . . .
C72 C 0.5894(9) 0.4789(11) -0.1271(9) 0.051(4) Uani 1 1 d . . . . .
H72A H 0.5317 0.4858 -0.1435 0.061 Uiso 1 1 calc R . . . .
H72B H 0.5998 0.4183 -0.1145 0.061 Uiso 1 1 calc R . . . .
C73 C 0.6121(9) 0.5387(10) -0.0671(8) 0.041(4) Uani 1 1 d . . . . .
H73 H 0.5934 0.5978 -0.0799 0.049 Uiso 1 1 calc R . . . .
C74 C 0.5790(9) 0.5155(11) 0.0034(8) 0.042(4) Uani 1 1 d . . . . .
C75 C 0.4598(9) 0.5426(11) 0.0719(9) 0.045(4) Uani 1 1 d . . . . .
C76 C 0.4696(13) 0.5983(12) 0.1273(10) 0.064(5) Uani 1 1 d . . . . .
C77 C 0.4150(13) 0.5925(12) 0.1817(12) 0.071(6) Uani 1 1 d . . . . .
H77 H 0.4209 0.6300 0.2204 0.085 Uiso 1 1 calc R . . . .
C78 C 0.3555(12) 0.5348(12) 0.1790(11) 0.068(5) Uani 1 1 d . . . . .
H78 H 0.3189 0.5319 0.2156 0.081 Uiso 1 1 calc R . . . .
C79 C 0.3459(10) 0.4758(11) 0.1204(10) 0.055(5) Uani 1 1 d . . . . .
H79 H 0.3032 0.4347 0.1192 0.066 Uiso 1 1 calc R . . . .
C80 C 0.3963(10) 0.4791(9) 0.0686(8) 0.043(4) Uani 1 1 d . . . . .
C81 C 0.5163(18) 0.7552(14) 0.1518(16) 0.114(10) Uani 1 1 d . . . . .
C82 C 0.6102(12) 0.6393(16) 0.1766(16) 0.100(9) Uani 1 1 d . U . . .
C83 C 0.5417(13) 0.6649(12) 0.1321(10) 0.071(5) Uani 1 1 d . U . . .
H83 H 0.5623 0.6691 0.0841 0.085 Uiso 1 1 calc R . . . .
C84 C 0.3055(13) 0.4129(18) -0.0224(9) 0.091(7) Uani 1 1 d . . . . .
H84A H 0.2672 0.3866 0.0086 0.137 Uiso 1 1 calc GR . . . .
H84B H 0.3060 0.3802 -0.0658 0.137 Uiso 1 1 calc GR . . . .
H84C H 0.2886 0.4719 -0.0327 0.137 Uiso 1 1 calc GR . . . .
C85 C 0.4078(14) 0.3267(13) 0.0386(11) 0.078(6) Uani 1 1 d . . . . .
H85A H 0.4566 0.3290 0.0700 0.117 Uiso 1 1 calc GR . . . .
H85B H 0.4176 0.2884 -0.0004 0.117 Uiso 1 1 calc GR . . . .
H85C H 0.3619 0.3051 0.0641 0.117 Uiso 1 1 calc GR . . . .
C86 C 0.3888(11) 0.4131(13) 0.0120(11) 0.069(5) Uani 1 1 d . . . . .
H86 H 0.4286 0.4276 -0.0238 0.083 Uiso 1 1 calc R . . . .
F13 F 0.0587(12) 0.6396(10) 0.4171(8) 0.144(7) Uani 1 1 d . . . . .
F14 F -0.0006(6) 0.6878(7) 0.3163(7) 0.079(4) Uani 1 1 d . . . . .
F15 F 0.1006(8) 0.7620(9) 0.3665(8) 0.111(5) Uani 1 1 d . . . . .
F16 F 0.1240(8) 0.6336(7) 0.3178(6) 0.082(3) Uani 1 1 d . . . . .
B4 B 0.0687(17) 0.6806(13) 0.3519(12) 0.064(6) Uani 1 1 d . . . . .
F9 F 0.6027(7) 0.4941(9) 0.4394(7) 0.091(4) Uani 1 1 d . . . . .
F10 F 0.6277(9) 0.4547(7) 0.3300(7) 0.097(4) Uani 1 1 d . . . . .
F11 F 0.6995(8) 0.5577(8) 0.3842(7) 0.090(4) Uani 1 1 d . . . . .
F12 F 0.5718(8) 0.5833(8) 0.3518(7) 0.096(4) Uani 1 1 d . . . . .
B3 B 0.6247(15) 0.5255(15) 0.3725(13) 0.063(6) Uani 1 1 d . . . . .
F1 F 0.1523(8) 0.3679(6) 0.1722(7) 0.092(4) Uani 1 1 d . . . . .
F2 F 0.0917(7) 0.2445(8) 0.1426(8) 0.096(4) Uani 1 1 d . . . . .
F3 F 0.1096(7) 0.3429(8) 0.0602(7) 0.091(4) Uani 1 1 d . . . . .
F4 F 0.2170(5) 0.2710(7) 0.1114(6) 0.074(3) Uani 1 1 d . . . . .
B1 B 0.1405(12) 0.3066(15) 0.1229(13) 0.062(6) Uani 1 1 d . . . . .
F5 F 0.4220(9) 0.6766(8) 0.9225(6) 0.107(5) Uani 1 1 d . . . . .
F6 F 0.4875(6) 0.6495(7) 0.8283(8) 0.087(4) Uani 1 1 d . . . . .
F7 F 0.3946(6) 0.5572(6) 0.8602(7) 0.074(3) Uani 1 1 d . . . . .
F8 F 0.3544(6) 0.6831(6) 0.8171(6) 0.064(3) Uani 1 1 d . . . . .
B2 B 0.4116(12) 0.6432(13) 0.8535(13) 0.058(6) Uani 1 1 d . . . . .
O13 O 0.5647(10) 0.4102(11) 0.2016(9) 0.107(5) Uani 1 1 d . . . . .
C87 C 0.134(2) 0.436(2) 0.3071(18) 0.173(15) Uani 1 1 d D U . . .
C88 C 0.6965(12) 0.2357(15) -0.0580(14) 0.107(9) Uani 1 1 d D U . . .

loop_
_atom_site_aniso_label
_atom_site_aniso_U_11
_atom_site_aniso_U_22
_atom_site_aniso_U_33
_atom_site_aniso_U_23
_atom_site_aniso_U_13
_atom_site_aniso_U_12
Ni1 0.0488(11) 0.0330(10) 0.0461(12) 0.0081(9) -0.0008(9) 0.0087(9)
O1 0.056(7) 0.031(6) 0.052(7) -0.003(5) 0.005(6) 0.005(5)
O2 0.045(6) 0.040(6) 0.037(6) 0.010(5) -0.006(5) 0.013(5)
O3 0.048(6) 0.038(6) 0.034(6) 0.004(4) 0.009(5) 0.010(4)
O4 0.055(7) 0.075(8) 0.033(6) 0.010(6) 0.009(6) 0.002(6)
O5 0.097(10) 0.057(8) 0.075(9) 0.021(7) 0.045(8) 0.041(7)
N1 0.080(10) 0.027(7) 0.044(8) -0.001(6) 0.012(7) -0.001(7)
N2 0.033(7) 0.031(6) 0.043(8) -0.003(5) -0.004(6) 0.002(5)
N3 0.052(8) 0.025(6) 0.038(8) 0.009(5) -0.007(6) 0.009(5)
N4 0.050(8) 0.061(9) 0.063(10) 0.010(8) 0.008(8) 0.002(7)
O6 0.068(8) 0.059(7) 0.051(8) 0.017(6) -0.002(6) 0.004(6)
C1 0.095(15) 0.060(12) 0.041(11) -0.007(9) -0.011(10) -0.019(11)
C2 0.045(10) 0.069(13) 0.072(14) -0.023(11) -0.013(10) -0.020(9)
C3 0.055(12) 0.091(17) 0.116(14) -0.041(17) -0.005(14) 0.002(12)
C4 0.051(10) 0.041(10) 0.121(14) -0.027(12) 0.001(12) -0.002(8)
C5 0.043(9) 0.032(9) 0.081(14) -0.002(8) 0.000(9) -0.006(7)
C6 0.035(8) 0.037(8) 0.053(11) 0.002(7) 0.001(8) -0.002(6)
C7 0.49(8) 0.09(2) 0.062(19) 0.000(16) 0.05(3) -0.09(3)
C8 0.119(12) 0.090(15) 0.17(2) 0.057(15) -0.056(16) -0.001(13)
C9 0.115(12) 0.057(13) 0.100(19) -0.006(12) -0.026(16) -0.039(12)
C10 0.15(2) 0.058(14) 0.10(2) 0.014(13) -0.024(17) -0.018(14)
C11 0.074(12) 0.15(3) 0.10(2) -0.005(18) -0.024(14) 0.033(16)
C12 0.071(10) 0.038(9) 0.066(13) 0.004(8) -0.004(10) 0.016(8)
C13 0.072(13) 0.035(9) 0.051(11) 0.018(8) -0.012(10) 0.007(9)
C14 0.044(8) 0.043(9) 0.039(8) -0.004(7) 0.009(7) 0.001(7)
C15 0.077(11) 0.044(10) 0.040(9) 0.010(8) 0.015(8) 0.017(9)
C16 0.084(12) 0.049(10) 0.037(10) -0.007(8) 0.007(9) 0.012(9)
C17 0.093(15) 0.090(15) 0.036(11) -0.007(10) -0.003(10) -0.010(12)
C18 0.122(18) 0.064(13) 0.065(15) -0.018(11) 0.016(14) -0.037(13)
C19 0.075(12) 0.033(9) 0.085(15) -0.021(9) -0.016(11) 0.020(8)
C20 0.045(9) 0.038(8) 0.059(11) 0.006(8) -0.007(8) 0.008(7)
C21 0.041(9) 0.032(8) 0.049(10) 0.002(7) -0.010(8) -0.001(7)
C22 0.085(13) 0.033(8) 0.034(9) 0.014(7) 0.020(8) 0.022(8)
C23 0.071(12) 0.027(8) 0.058(11) 0.000(8) 0.004(9) -0.001(8)
C24 0.080(13) 0.059(11) 0.056(12) 0.025(9) -0.017(11) 0.005(10)
C25 0.034(9) 0.074(13) 0.074(14) 0.016(11) -0.022(9) 0.015(9)
C26 0.079(13) 0.077(13) 0.053(12) 0.015(10) -0.008(10) 0.008(11)
C27 0.062(10) 0.074(12) 0.044(10) -0.012(10) 0.003(8) -0.006(10)
C28 0.082(12) 0.046(9) 0.033(9) 0.007(7) 0.022(9) 0.019(9)
C29 0.124(17) 0.049(10) 0.035(10) -0.008(8) -0.008(11) -0.023(11)
C30 0.053(10) 0.047(10) 0.046(10) 0.010(8) -0.002(8) -0.008(8)
C31 0.024(7) 0.034(8) 0.052(10) -0.014(7) -0.009(7) 0.010(6)
C32 0.042(9) 0.077(12) 0.029(9) 0.011(8) 0.002(8) 0.005(9)
C33 0.085(14) 0.048(11) 0.062(13) 0.004(9) -0.018(11) -0.027(10)
C34 0.116(18) 0.043(11) 0.075(16) 0.002(10) -0.020(14) -0.020(12)
C35 0.074(14) 0.108(18) 0.058(13) 0.028(13) -0.019(12) -0.071(14)
C36 0.067(13) 0.087(15) 0.078(16) 0.006(13) 0.008(12) -0.028(11)
C37 0.089(14) 0.064(12) 0.039(10) 0.014(7) -0.006(10) -0.022(11)
C38 0.18(3) 0.057(16) 0.22(4) -0.031(19) 0.10(3) -0.045(17)
C39 0.22(3) 0.063(15) 0.12(2) 0.008(15) 0.10(2) -0.012(18)
C40 0.116(19) 0.075(15) 0.085(18) -0.014(13) -0.038(16) -0.012(15)
C41 0.13(2) 0.100(18) 0.033(11) -0.006(11) 0.009(12) -0.002(15)
C42 0.061(12) 0.096(18) 0.12(2) 0.036(16) 0.002(13) 0.022(13)
C43 0.094(15) 0.081(15) 0.064(12) 0.003(10) -0.004(11) 0.011(13)
Ni2 0.0463(10) 0.0246(9) 0.0432(11) -0.0014(8) 0.0094(9) -0.0080(8)
O7 0.067(7) 0.042(6) 0.040(6) 0.004(5) 0.024(6) -0.009(5)
O8 0.009(4) 0.036(6) 0.073(8) 0.005(5) 0.007(5) 0.001(4)
O9 0.044(6) 0.021(5) 0.052(7) -0.009(4) 0.020(5) -0.019(4)
O10 0.042(6) 0.062(7) 0.047(7) -0.002(6) 0.005(5) 0.012(6)
O11 0.029(5) 0.022(5) 0.059(7) 0.003(4) 0.017(5) 0.005(4)
O12 0.056(7) 0.041(6) 0.065(8) 0.012(5) -0.016(6) -0.028(5)
N6 0.042(7) 0.046(8) 0.060(10) 0.001(7) 0.002(7) 0.013(6)
N7 0.032(7) 0.048(8) 0.041(8) -0.016(6) 0.011(6) -0.013(6)
N8 0.061(8) 0.017(6) 0.040(7) 0.005(5) 0.008(6) 0.001(5)
N9 0.043(7) 0.056(8) 0.034(8) 0.007(6) 0.003(6) -0.005(6)
C44 0.037(9) 0.043(9) 0.061(12) -0.008(8) 0.026(8) -0.004(7)
C45 0.052(11) 0.036(9) 0.086(16) -0.022(10) 0.018(10) -0.005(8)
C46 0.033(9) 0.063(13) 0.099(18) -0.021(12) -0.016(11) 0.009(9)
C47 0.065(12) 0.082(15) 0.068(14) -0.024(12) 0.006(11) 0.048(11)
C48 0.050(10) 0.052(10) 0.049(11) -0.010(8) 0.002(8) 0.015(8)
C49 0.036(8) 0.029(8) 0.066(12) 0.005(7) 0.006(8) 0.017(6)
C50 0.044(11) 0.17(3) 0.068(15) 0.024(16) 0.011(10) 0.008(13)
C51 0.13(2) 0.12(2) 0.10(2) -0.004(18) 0.044(18) 0.049(19)
C52 0.083(13) 0.036(9) 0.063(13) -0.006(8) 0.008(10) -0.004(9)
C53 0.17(3) 0.063(15) 0.16(3) 0.046(16) 0.11(2) 0.029(16)
C54 0.18(3) 0.12(2) 0.070(18) -0.012(15) -0.012(18) 0.07(2)
C55 0.125(18) 0.045(11) 0.050(12) 0.010(9) 0.011(12) 0.043(11)
C56 0.037(7) 0.036(7) 0.027(7) 0.008(6) 0.017(6) -0.006(6)
C57 0.048(9) 0.032(9) 0.073(12) -0.001(8) 0.005(8) -0.019(7)
C58 0.102(13) 0.043(9) 0.029(8) -0.002(7) -0.007(8) -0.039(10)
C59 0.108(16) 0.054(11) 0.047(11) -0.010(9) -0.006(11) -0.031(11)
C60 0.21(3) 0.09(2) 0.067(18) -0.021(14) -0.01(2) -0.05(2)
C61 0.15(2) 0.11(2) 0.068(16) -0.048(15) 0.067(16) -0.073(19)
C62 0.116(17) 0.041(10) 0.13(2) -0.055(12) 0.086(15) -0.046(11)
C63 0.045(9) 0.053(10) 0.071(13) -0.015(9) 0.004(9) -0.008(8)
C64 0.046(9) 0.049(9) 0.029(8) 0.015(7) 0.023(7) 0.000(7)
C65 0.036(8) 0.023(7) 0.067(11) -0.002(7) 0.004(8) -0.006(6)
C66 0.057(10) 0.024(8) 0.065(12) -0.019(7) -0.009(9) -0.004(7)
C67 0.048(9) 0.031(8) 0.050(10) 0.017(7) 0.010(8) 0.000(7)
C68 0.055(10) 0.062(11) 0.058(12) 0.001(9) 0.014(9) 0.002(9)
C69 0.096(15) 0.079(13) 0.041(11) 0.003(10) 0.024(10) 0.043(12)
C70 0.056(11) 0.094(15) 0.039(10) 0.001(9) 0.004(9) 0.012(10)
C71 0.063(11) 0.078(13) 0.023(8) 0.005(8) -0.003(8) 0.003(9)
C72 0.031(8) 0.058(11) 0.064(12) -0.011(9) 0.003(8) 0.010(8)
C73 0.054(10) 0.036(8) 0.033(9) 0.003(7) 0.003(7) 0.012(7)
C74 0.030(8) 0.067(11) 0.029(8) 0.022(8) -0.012(7) -0.018(8)
C75 0.038(8) 0.047(9) 0.049(10) 0.009(8) 0.005(8) 0.009(7)
C76 0.091(14) 0.045(10) 0.058(12) 0.006(9) 0.004(11) 0.024(10)
C77 0.095(15) 0.041(10) 0.078(15) 0.011(10) 0.024(12) 0.012(11)
C78 0.080(13) 0.052(11) 0.072(14) 0.023(10) 0.015(11) 0.016(10)
C79 0.045(9) 0.044(9) 0.077(14) 0.014(9) 0.013(9) 0.008(8)
C80 0.053(9) 0.035(8) 0.042(9) 0.009(7) 0.006(8) 0.004(7)
C81 0.15(2) 0.040(12) 0.15(3) -0.018(14) -0.03(2) -0.003(13)
C82 0.048(11) 0.093(18) 0.16(3) -0.033(16) 0.006(11) -0.030(11)
C83 0.111(14) 0.053(11) 0.051(12) -0.011(9) 0.029(10) -0.013(11)
C84 0.119(18) 0.12(2) 0.032(10) -0.015(13) 0.007(11) 0.019(17)
C85 0.115(17) 0.065(13) 0.055(13) -0.009(10) 0.018(12) -0.031(13)
C86 0.063(11) 0.072(14) 0.073(13) -0.018(11) 0.005(10) -0.016(10)
F13 0.231(18) 0.114(12) 0.094(11) 0.044(9) 0.065(11) 0.108(12)
F14 0.055(6) 0.055(6) 0.126(11) 0.000(6) -0.015(7) -0.008(5)
F15 0.108(10) 0.081(9) 0.139(13) -0.046(9) -0.032(9) 0.001(8)
F16 0.131(10) 0.062(7) 0.055(7) 0.006(5) 0.014(7) 0.024(7)
B4 0.106(19) 0.036(11) 0.050(13) 0.009(9) 0.003(13) 0.022(12)
F9 0.073(7) 0.115(10) 0.089(9) 0.022(8) 0.030(7) 0.001(7)
F10 0.157(12) 0.051(6) 0.083(9) -0.027(6) 0.005(8) -0.016(7)
F11 0.101(9) 0.080(8) 0.092(9) -0.038(7) 0.037(7) -0.027(7)
F12 0.097(9) 0.092(9) 0.099(10) 0.020(8) 0.011(8) 0.024(8)
B3 0.063(14) 0.063(14) 0.062(15) -0.005(12) -0.006(12) 0.003(12)
F1 0.118(10) 0.042(6) 0.115(11) -0.019(6) -0.003(8) 0.018(6)
F2 0.089(8) 0.074(8) 0.124(11) 0.026(7) 0.012(8) -0.035(7)
F3 0.072(7) 0.099(9) 0.102(10) 0.035(8) -0.009(7) 0.001(7)
F4 0.039(5) 0.086(8) 0.096(9) -0.001(7) -0.012(6) 0.012(5)
B1 0.042(11) 0.069(14) 0.072(16) 0.009(12) -0.018(11) -0.022(11)
F5 0.186(14) 0.078(8) 0.055(8) -0.015(6) -0.019(8) 0.060(9)
F6 0.058(6) 0.052(6) 0.152(13) 0.005(7) 0.011(7) 0.004(5)
F7 0.067(6) 0.050(6) 0.109(10) 0.008(6) 0.033(6) -0.003(5)
F8 0.063(6) 0.053(6) 0.075(7) -0.011(5) -0.014(6) 0.020(5)
B2 0.050(12) 0.046(12) 0.079(16) -0.027(11) 0.002(12) 0.021(10)
O13 0.127(12) 0.103(13) 0.092(12) 0.014(11) 0.012(10) 0.002(11)
C87 0.21(2) 0.13(2) 0.17(2) 0.011(19) 0.02(2) 0.044(19)
C88 0.067(14) 0.082(17) 0.17(3) -0.044(16) -0.039(14) 0.011(11)

loop_
_atom_type_symbol
_atom_type_description
_atom_type_scat_dispersion_real
_atom_type_scat_dispersion_imag
_atom_type_scat_source
C C 0.0033 0.0016 'International Tables Vol C Tables 4.2.6.8 and 6.1.1.4'
H H 0.0000 0.0000 'International Tables Vol C Tables 4.2.6.8 and 6.1.1.4'
B B 0.0013 0.0007 'International Tables Vol C Tables 4.2.6.8 and 6.1.1.4'
F F 0.0171 0.0103 'International Tables Vol C Tables 4.2.6.8 and 6.1.1.4'
N N 0.0061 0.0033 'International Tables Vol C Tables 4.2.6.8 and 6.1.1.4'
Ni Ni 0.3393 1.1124 'International Tables Vol C Tables 4.2.6.8 and 6.1.1.4'
O O 0.0106 0.0060 'International Tables Vol C Tables 4.2.6.8 and 6.1.1.4'

loop_
_geom_angle_atom_site_label_1
_geom_angle_atom_site_label_2
_geom_angle_atom_site_label_3
_geom_angle
_geom_angle_site_symmetry_1
_geom_angle_site_symmetry_3
O1 Ni1 O4 175.7(5) . .
O1 Ni1 O5 87.6(5) . .
O1 Ni1 O6 89.5(5) . .
O2 Ni1 O1 90.7(4) . .
O2 Ni1 O3 96.3(4) . .
O2 Ni1 O4 93.1(5) . .
O2 Ni1 O5 172.8(5) . .
O2 Ni1 O6 86.1(4) . .
O3 Ni1 O1 91.5(4) . .
O3 Ni1 O4 90.1(4) . .
O3 Ni1 O5 90.7(5) . .
O3 Ni1 O6 177.3(5) . .
O4 Ni1 O5 88.4(5) . .
O4 Ni1 O6 88.7(5) . .
O6 Ni1 O5 86.9(5) . .
C13 O1 Ni1 128.2(11) . .
N2 O2 Ni1 120.8(8) . .
N3 O3 Ni1 120.0(8) . .
C31 O4 Ni1 126.0(10) . .
C13 N1 C6 118.3(15) . .
O2 N2 C14 112.9(10) . .
O2 N2 C20 108.0(10) . .
O2 N2 C21 115.5(11) . .
C20 N2 C14 99.3(11) . .
C21 N2 C14 106.6(10) . .
C21 N2 C20 113.6(11) . .
O3 N3 C23 114.5(12) . .
O3 N3 C24 108.3(11) . .
O3 N3 C30 111.2(10) . .
C23 N3 C24 113.3(12) . .
C23 N3 C30 108.0(12) . .
C30 N3 C24 100.7(13) . .
C31 N4 H4 115.8 . .
C31 N4 C32 128.3(15) . .
C32 N4 H4 115.8 . .
C87 O6 Ni1 125.5(17) . .
C2 C1 C6 120.4(18) . .
C2 C1 C9 125.2(19) . .
C6 C1 C9 114.3(17) . .
C1 C2 C3 121(2) . .
C2 C3 C4 120(2) . .
C3 C4 C5 121(2) . .
C4 C5 C12 121.5(16) . .
C6 C5 C4 115.4(18) . .
C6 C5 C12 122.4(15) . .
N1 C6 C1 119.9(14) . .
C5 C6 N1 118.4(15) . .
C5 C6 C1 121.7(16) . .
C1 C9 H9A 108.9 . .
C7 C9 C1 110(2) . .
C7 C9 C8 110(3) . .
C7 C9 H9A 108.9 . .
C8 C9 C1 109.6(18) . .
C8 C9 H9A 108.9 . .
C5 C12 C10 110.9(15) . .
C5 C12 H12 108.6 . .
C10 C12 H12 108.6 . .
C11 C12 C5 113.9(18) . .
C11 C12 C10 106.0(19) . .
C11 C12 H12 108.6 . .
O1 C13 N1 122.5(16) . .
O1 C13 C14 126.6(16) . .
N1 C13 C14 110.8(16) . .
N2 C14 H14 108.3 . .
C13 C14 N2 111.6(12) . .
C13 C14 H14 108.3 . .
C15 C14 N2 103.5(12) . .
C15 C14 C13 116.7(13) . .
C15 C14 H14 108.3 . .
C14 C15 C16 100.9(12) . .
C15 C16 H16 109.6 . .
C15 C16 C17 117.1(15) . .
C17 C16 H16 109.6 . .
C20 C16 C15 107.0(14) . .
C20 C16 H16 109.6 . .
C20 C16 C17 103.6(15) . .
C18 C17 C16 106.6(16) . .
C19 C18 C17 105.8(18) . .
C18 C19 C20 106.2(16) . .
N2 C20 H20 110.5 . .
C16 C20 N2 105.8(12) . .
C16 C20 C19 108.1(14) . .
C16 C20 H20 110.5 . .
C19 C20 N2 111.3(13) . .
C19 C20 H20 110.5 . .
N2 C21 H21A 109.4 . .
N2 C21 H21B 109.4 . .
H21A C21 H21B 108.0 . .
C22 C21 N2 111.3(11) . .
C22 C21 H21A 109.4 . .
C22 C21 H21B 109.4 . .
C21 C22 H22A 107.5 . .
C21 C22 H22B 107.5 . .
C21 C22 C23 119.2(12) . .
H22A C22 H22B 107.0 . .
C23 C22 H22A 107.5 . .
C23 C22 H22B 107.5 . .
N3 C23 C22 115.5(13) . .
N3 C23 H23A 108.4 . .
N3 C23 H23B 108.4 . .
C22 C23 H23A 108.4 . .
C22 C23 H23B 108.4 . .
H23A C23 H23B 107.5 . .
N3 C24 H24 109.6 . .
N3 C24 C28 102.5(12) . .
C25 C24 N3 116.7(16) . .
C25 C24 H24 109.6 . .
C25 C24 C28 108.5(16) . .
C28 C24 H24 109.6 . .
C24 C25 H25A 111.2 . .
C24 C25 H25B 111.2 . .
C24 C25 C26 102.8(15) . .
H25A C25 H25B 109.1 . .
C26 C25 H25A 111.2 . .
C26 C25 H25B 111.2 . .
C25 C26 H26A 111.5 . .
C25 C26 H26B 111.5 . .
H26A C26 H26B 109.3 . .
C27 C26 C25 101.6(13) . .
C27 C26 H26A 111.5 . .
C27 C26 H26B 111.5 . .
C26 C27 H27A 110.6 . .
C26 C27 H27B 110.6 . .
C26 C27 C28 105.6(16) . .
H27A C27 H27B 108.8 . .
C28 C27 H27A 110.6 . .
C28 C27 H27B 110.6 . .
C24 C28 H28 108.7 . .
C27 C28 C24 101.2(14) . .
C27 C28 H28 108.7 . .
C27 C28 C29 119.5(14) . .
C29 C28 C24 109.6(14) . .
C29 C28 H28 108.7 . .
C28 C29 C30 98.7(15) . .
N3 C30 C29 103.5(13) . .
N3 C30 H30 107.9 . .
N3 C30 C31 116.2(14) . .
C29 C30 H30 107.9 . .
C31 C30 C29 113.0(13) . .
C31 C30 H30 107.9 . .
O4 C31 N4 120.0(14) . .
O4 C31 C30 125.5(13) . .
N4 C31 C30 114.4(15) . .
C33 C32 N4 117.5(16) . .
C37 C32 N4 119.0(16) . .
C37 C32 C33 123.5(16) . .
C32 C33 C40 122.2(16) . .
C34 C33 C32 123(2) . .
C34 C33 C40 115(2) . .
C33 C34 H34 121.4 . .
C33 C34 C35 117(2) . .
C35 C34 H34 121.4 . .
C34 C35 H35 119.9 . .
C36 C35 C34 120.2(18) . .
C36 C35 H35 119.9 . .
C35 C36 H36 120.7 . .
C35 C36 C37 119(2) . .
C37 C36 H36 120.7 . .
C32 C37 C36 117.1(19) . .
C32 C37 C43 125.0(17) . .
C36 C37 C43 118(2) . .
H38A C38 H38B 109.5 . .
H38A C38 H38C 109.5 . .
H38B C38 H38C 109.5 . .
C40 C38 H38A 109.5 . .
C40 C38 H38B 109.5 . .
C40 C38 H38C 109.5 . .
H39A C39 H39B 109.5 . .
H39A C39 H39C 109.5 . .
H39B C39 H39C 109.5 . .
C40 C39 H39A 109.5 . .
C40 C39 H39B 109.5 . .
C40 C39 H39C 109.5 . .
C33 C40 C39 105.1(19) . .
C33 C40 H40 110.0 . .
C38 C40 C33 114(2) . .
C38 C40 C39 107(2) . .
C38 C40 H40 110.0 . .
C39 C40 H40 110.0 . .
H41A C41 H41B 109.5 . .
H41A C41 H41C 109.5 . .
H41B C41 H41C 109.5 . .
C43 C41 H41A 109.5 . .
C43 C41 H41B 109.5 . .
C43 C41 H41C 109.5 . .
H42A C42 H42B 109.5 . .
H42A C42 H42C 109.5 . .
H42B C42 H42C 109.5 . .
C43 C42 H42A 109.5 . .
C43 C42 H42B 109.5 . .
C43 C42 H42C 109.5 . .
C37 C43 C41 107.6(17) . .
C37 C43 H43 107.8 . .
C41 C43 H43 107.8 . .
C42 C43 C37 115(2) . .
C42 C43 C41 111(2) . .
C42 C43 H43 107.8 . .
O7 Ni2 O12 88.0(4) . .
O8 Ni2 O7 92.7(4) . .
O8 Ni2 O10 176.3(4) . .
O8 Ni2 O12 87.6(4) . .
O9 Ni2 O7 85.9(4) . .
O9 Ni2 O8 88.8(4) . .
O9 Ni2 O10 94.9(4) . .
O9 Ni2 O11 95.6(4) . .
O9 Ni2 O12 172.7(4) . .
O10 Ni2 O7 86.5(5) . .
O10 Ni2 O12 88.7(4) . .
O11 Ni2 O7 177.1(4) . .
O11 Ni2 O8 89.8(4) . .
O11 Ni2 O10 90.9(4) . .
O11 Ni2 O12 90.8(4) . .
Ni2 O7 H7A 110.1 . .
Ni2 O7 H7B 109.4 . .
H7A O7 H7B 108.9 . .
C56 O8 Ni2 130.0(10) . .
N7 O9 Ni2 121.4(8) . .
C74 O10 Ni2 124.6(11) . .
N8 O11 Ni2 117.9(8) . .
C88 O12 Ni2 116.2(9) . .
C56 N6 C49 115.9(12) . .
O9 N7 C57 113.4(11) . .
O9 N7 C63 109.6(11) . .
O9 N7 C64 113.7(11) . .
C57 N7 C63 99.3(11) . .
C57 N7 C64 108.1(12) . .
C64 N7 C63 111.9(12) . .
O11 N8 C66 113.2(11) . .
O11 N8 C67 106.8(11) . .
O11 N8 C73 112.2(10) . .
C66 N8 C67 114.3(11) . .
C73 N8 C66 109.5(11) . .
C73 N8 C67 100.2(10) . .
C74 N9 H9 118.6 . .
C74 N9 C75 122.7(12) . .
C75 N9 H9 118.6 . .
C45 C44 C49 117.9(17) . .
C45 C44 C52 122.7(16) . .
C49 C44 C52 119.3(14) . .
C44 C45 H45 119.9 . .
C46 C45 C44 120.2(18) . .
C46 C45 H45 119.9 . .
C45 C46 H46 119.2 . .
C47 C46 C45 121.7(19) . .
C47 C46 H46 119.2 . .
C46 C47 H47 119.4 . .
C46 C47 C48 121(2) . .
C48 C47 H47 119.4 . .
C47 C48 C55 121.4(17) . .
C49 C48 C47 117.0(18) . .
C49 C48 C55 121.5(15) . .
C44 C49 N6 118.6(15) . .
C48 C49 N6 119.8(15) . .
C48 C49 C44 121.6(15) . .
H50A C50 H50B 109.5 . .
H50A C50 H50C 109.5 . .
H50B C50 H50C 109.5 . .
C52 C50 H50A 109.5 . .
C52 C50 H50B 109.5 . .
C52 C50 H50C 109.5 . .
H51A C51 H51B 109.5 . .
H51A C51 H51C 109.5 . .
H51B C51 H51C 109.5 . .
C52 C51 H51A 109.5 . .
C52 C51 H51B 109.5 . .
C52 C51 H51C 109.5 . .
C44 C52 H52 107.2 . .
C50 C52 C44 110.3(16) . .
C50 C52 C51 113(2) . .
C50 C52 H52 107.2 . .
C51 C52 C44 111.5(17) . .
C51 C52 H52 107.2 . .
H53A C53 H53B 109.5 . .
H53A C53 H53C 109.5 . .
H53B C53 H53C 109.5 . .
C55 C53 H53A 109.5 . .
C55 C53 H53B 109.5 . .
C55 C53 H53C 109.5 . .
H54A C54 H54B 109.5 . .
H54A C54 H54C 109.5 . .
H54B C54 H54C 109.5 . .
C55 C54 H54A 109.5 . .
C55 C54 H54B 109.5 . .
C55 C54 H54C 109.5 . .
C48 C55 H55 105.1 . .
C53 C55 C48 110.1(14) . .
C53 C55 H55 105.1 . .
C54 C55 C48 112(2) . .
C54 C55 C53 118(2) . .
C54 C55 H55 105.1 . .
O8 C56 N6 123.0(14) . .
O8 C56 C57 125.1(14) . .
N6 C56 C57 112.0(13) . .
N7 C57 C56 114.6(12) . .
N7 C57 H57 107.3 . .
C56 C57 H57 107.3 . .
C58 C57 N7 104.9(14) . .
C58 C57 C56 115.1(12) . .
C58 C57 H57 107.3 . .
C57 C58 C59 100.6(13) . .
C60 C59 C58 116.8(18) . .
C60 C59 C63 112(2) . .
C63 C59 C58 105.9(13) . .
C59 C60 C61 102(2) . .
C60 C61 C62 108(2) . .
C63 C62 C61 94.1(18) . .
N7 C63 C62 109.3(13) . .
N7 C63 H63 110.9 . .
C59 C63 N7 106.6(13) . .
C59 C63 C62 108.0(18) . .
C59 C63 H63 110.9 . .
C62 C63 H63 110.9 . .
N7 C64 C65 116.4(13) . .
C64 C65 C66 119.2(12) . .
C65 C66 N8 112.3(13) . .
N8 C67 H67 109.1 . .
C68 C67 N8 117.1(13) . .
C68 C67 H67 109.1 . .
C68 C67 C71 110.0(15) . .
C71 C67 N8 102.2(11) . .
C71 C67 H67 109.1 . .
C67 C68 H68A 111.7 . .
C67 C68 H68B 111.7 . .
C67 C68 C69 100.5(14) . .
H68A C68 H68B 109.4 . .
C69 C68 H68A 111.7 . .
C69 C68 H68B 111.7 . .
C68 C69 H69A 110.4 . .
C68 C69 H69B 110.4 . .
H69A C69 H69B 108.6 . .
C70 C69 C68 106.4(15) . .
C70 C69 H69A 110.4 . .
C70 C69 H69B 110.4 . .
C69 C70 H70A 111.4 . .
C69 C70 H70B 111.4 . .
C69 C70 C71 102.0(16) . .
H70A C70 H70B 109.2 . .
C71 C70 H70A 111.4 . .
C71 C70 H70B 111.4 . .
C67 C71 C70 105.1(14) . .
C67 C71 H71 108.6 . .
C67 C71 C72 107.8(13) . .
C70 C71 H71 108.6 . .
C70 C71 C72 117.7(16) . .
C72 C71 H71 108.6 . .
C71 C72 H72A 111.7 . .
C71 C72 H72B 111.7 . .
H72A C72 H72B 109.5 . .
C73 C72 C71 100.4(13) . .
C73 C72 H72A 111.7 . .
C73 C72 H72B 111.7 . .
N8 C73 C72 102.0(12) . .
N8 C73 H73 108.7 . .
N8 C73 C74 112.2(11) . .
C72 C73 H73 108.7 . .
C72 C73 C74 116.3(14) . .
C74 C73 H73 108.7 . .
O10 C74 N9 121.4(14) . .
O10 C74 C73 128.6(15) . .
N9 C74 C73 109.8(12) . .
C76 C75 N9 121.4(16) . .
C76 C75 C80 121.7(17) . .
C80 C75 N9 116.4(14) . .
C75 C76 C77 118.5(19) . .
C75 C76 C83 121.4(18) . .
C77 C76 C83 120.1(17) . .
C76 C77 H77 119.8 . .
C78 C77 C76 120(2) . .
C78 C77 H77 119.8 . .
C77 C78 H78 119.7 . .
C77 C78 C79 121(2) . .
C79 C78 H78 119.7 . .
C78 C79 H79 119.8 . .
C80 C79 C78 120.5(17) . .
C80 C79 H79 119.8 . .
C75 C80 C86 122.7(15) . .
C79 C80 C75 118.1(16) . .
C79 C80 C86 119.1(16) . .
C76 C83 H83 106.1 . .
C81 C83 C76 114.4(19) . .
C81 C83 H83 106.1 . .
C82 C83 C76 114.5(17) . .
C82 C83 C81 109.0(19) . .
C82 C83 H83 106.1 . .
H84A C84 H84B 109.5 . .
H84A C84 H84C 109.5 . .
H84B C84 H84C 109.5 . .
C86 C84 H84A 109.5 . .
C86 C84 H84B 109.5 . .
C86 C84 H84C 109.5 . .
H85A C85 H85B 109.5 . .
H85A C85 H85C 109.5 . .
H85B C85 H85C 109.5 . .
C86 C85 H85A 109.5 . .
C86 C85 H85B 109.5 . .
C86 C85 H85C 109.5 . .
C80 C86 H86 108.2 . .
C84 C86 C80 111.4(17) . .
C84 C86 H86 108.2 . .
C85 C86 C80 111.7(16) . .
C85 C86 C84 109.1(18) . .
C85 C86 H86 108.2 . .
F14 B4 F13 111(2) . .
F14 B4 F15 109.6(15) . .
F14 B4 F16 112.3(18) . .
F15 B4 F13 106.9(19) . .
F16 B4 F13 106.9(15) . .
F16 B4 F15 110(2) . .
F10 B3 F9 105.9(18) . .
F11 B3 F9 104.3(17) . .
F11 B3 F10 110.1(19) . .
F12 B3 F9 108.3(19) . .
F12 B3 F10 114.8(18) . .
F12 B3 F11 113(2) . .
F1 B1 F3 110.4(18) . .
F1 B1 F4 107.0(14) . .
F2 B1 F1 113(2) . .
F2 B1 F3 110.1(14) . .
F2 B1 F4 108.3(17) . .
F4 B1 F3 108.2(19) . .
F6 B2 F5 103.5(16) . .
F6 B2 F7 107.3(14) . .
F7 B2 F5 106.4(19) . .
F8 B2 F5 112.0(14) . .
F8 B2 F6 115(2) . .
F8 B2 F7 111.9(16) . .

loop_
_geom_bond_atom_site_label_1
_geom_bond_atom_site_label_2
_geom_bond_distance
_geom_bond_site_symmetry_2
Ni1 O1 2.028(11) .
Ni1 O2 1.981(10) .
Ni1 O3 2.001(10) .
Ni1 O4 2.070(12) .
Ni1 O5 2.120(12) .
Ni1 O6 2.106(11) .
O1 C13 1.23(2) .
O2 N2 1.383(14) .
O3 N3 1.368(15) .
O4 C31 1.234(19) .
N1 C6 1.46(2) .
N1 C13 1.36(2) .
N2 C14 1.565(18) .
N2 C20 1.56(2) .
N2 C21 1.551(19) .
N3 C23 1.50(2) .
N3 C24 1.56(2) .
N3 C30 1.51(2) .
N4 H4 0.8800 .
N4 C31 1.326(19) .
N4 C32 1.45(2) .
O6 C87 1.46(2) .
C1 C2 1.31(3) .
C1 C6 1.46(2) .
C1 C9 1.63(3) .
C2 C3 1.38(3) .
C3 C4 1.39(3) .
C4 C5 1.46(3) .
C5 C6 1.36(2) .
C5 C12 1.52(3) .
C7 C9 1.50(4) .
C8 C9 1.56(4) .
C9 H9A 1.0000 .
C10 C12 1.60(3) .
C11 C12 1.48(3) .
C12 H12 1.0000 .
C13 C14 1.55(2) .
C14 H14 1.0000 .
C14 C15 1.50(2) .
C15 C16 1.54(2) .
C16 H16 1.0000 .
C16 C17 1.56(2) .
C16 C20 1.53(2) .
C17 C18 1.49(3) .
C18 C19 1.48(3) .
C19 C20 1.53(2) .
C20 H20 1.0000 .
C21 H21A 0.9900 .
C21 H21B 0.9900 .
C21 C22 1.53(2) .
C22 H22A 0.9900 .
C22 H22B 0.9900 .
C22 C23 1.56(2) .
C23 H23A 0.9900 .
C23 H23B 0.9900 .
C24 H24 1.0000 .
C24 C25 1.52(2) .
C24 C28 1.58(3) .
C25 H25A 0.9900 .
C25 H25B 0.9900 .
C25 C26 1.56(3) .
C26 H26A 0.9900 .
C26 H26B 0.9900 .
C26 C27 1.50(2) .
C27 H27A 0.9900 .
C27 H27B 0.9900 .
C27 C28 1.54(2) .
C28 H28 1.0000 .
C28 C29 1.54(2) .
C29 C30 1.61(3) .
C30 H30 1.0000 .
C30 C31 1.51(2) .
C32 C33 1.36(3) .
C32 C37 1.32(3) .
C33 C34 1.29(2) .
C33 C40 1.61(3) .
C34 H34 0.9500 .
C34 C35 1.46(3) .
C35 H35 0.9500 .
C35 C36 1.37(3) .
C36 H36 0.9500 .
C36 C37 1.44(3) .
C37 C43 1.52(3) .
C38 H38A 0.9800 .
C38 H38B 0.9800 .
C38 H38C 0.9800 .
C38 C40 1.57(4) .
C39 H39A 0.9800 .
C39 H39B 0.9800 .
C39 H39C 0.9800 .
C39 C40 1.68(3) .
C40 H40 1.0000 .
C41 H41A 0.9800 .
C41 H41B 0.9800 .
C41 H41C 0.9800 .
C41 C43 1.57(3) .
C42 H42A 0.9800 .
C42 H42B 0.9800 .
C42 H42C 0.9800 .
C42 C43 1.50(3) .
C43 H43 1.0000 .
Ni2 O7 2.089(10) .
Ni2 O8 2.046(9) .
Ni2 O9 1.996(9) .
Ni2 O10 2.077(11) .
Ni2 O11 2.021(10) .
Ni2 O12 2.121(10) .
O7 H7A 0.8769 .
O7 H7B 0.8774 .
O8 C56 1.176(15) .
O9 N7 1.354(14) .
O10 C74 1.223(17) .
O11 N8 1.406(14) .
O12 C88 1.607(19) .
N6 C49 1.46(2) .
N6 C56 1.363(19) .
N7 C57 1.514(19) .
N7 C63 1.58(2) .
N7 C64 1.514(19) .
N8 C66 1.553(18) .
N8 C67 1.58(2) .
N8 C73 1.491(19) .
N9 H9 0.8800 .
N9 C74 1.33(2) .
N9 C75 1.46(2) .
C44 C45 1.36(2) .
C44 C49 1.46(2) .
C44 C52 1.54(3) .
C45 H45 0.9500 .
C45 C46 1.36(3) .
C46 H46 0.9500 .
C46 C47 1.35(3) .
C47 H47 0.9500 .
C47 C48 1.41(3) .
C48 C49 1.35(2) .
C48 C55 1.58(3) .
C50 H50A 0.9800 .
C50 H50B 0.9800 .
C50 H50C 0.9800 .
C50 C52 1.45(3) .
C51 H51A 0.9800 .
C51 H51B 0.9800 .
C51 H51C 0.9800 .
C51 C52 1.54(3) .
C52 H52 1.0000 .
C53 H53A 0.9800 .
C53 H53B 0.9800 .
C53 H53C 0.9800 .
C53 C55 1.52(3) .
C54 H54A 0.9800 .
C54 H54B 0.9800 .
C54 H54C 0.9800 .
C54 C55 1.51(3) .
C55 H55 1.0000 .
C56 C57 1.52(2) .
C57 H57 1.0000 .
C57 C58 1.49(2) .
C58 C59 1.58(2) .
C59 C60 1.41(4) .
C59 C63 1.50(3) .
C60 C61 1.46(4) .
C61 C62 1.69(4) .
C62 C63 1.61(3) .
C63 H63 1.0000 .
C64 C65 1.52(2) .
C65 C66 1.55(2) .
C67 H67 1.0000 .
C67 C68 1.50(2) .
C67 C71 1.51(2) .
C68 H68A 0.9900 .
C68 H68B 0.9900 .
C68 C69 1.57(3) .
C69 H69A 0.9900 .
C69 H69B 0.9900 .
C69 C70 1.48(3) .
C70 H70A 0.9900 .
C70 H70B 0.9900 .
C70 C71 1.54(2) .
C71 H71 1.0000 .
C71 C72 1.56(2) .
C72 H72A 0.9900 .
C72 H72B 0.9900 .
C72 C73 1.52(2) .
C73 H73 1.0000 .
C73 C74 1.53(2) .
C75 C76 1.38(2) .
C75 C80 1.44(2) .
C76 C77 1.42(3) .
C76 C83 1.58(3) .
C77 H77 0.9500 .
C77 C78 1.33(3) .
C78 H78 0.9500 .
C78 C79 1.46(3) .
C79 H79 0.9500 .
C79 C80 1.33(2) .
C80 C86 1.50(2) .
C81 C83 1.53(3) .
C82 C83 1.44(3) .
C83 H83 1.0000 .
C84 H84A 0.9800 .
C84 H84B 0.9800 .
C84 H84C 0.9800 .
C84 C86 1.49(3) .
C85 H85A 0.9800 .
C85 H85B 0.9800 .
C85 H85C 0.9800 .
C85 C86 1.47(3) .
C86 H86 1.0000 .
F13 B4 1.43(3) .
F14 B4 1.30(2) .
F15 B4 1.40(2) .
F16 B4 1.36(3) .
F9 B3 1.44(3) .
F10 B3 1.38(3) .
F11 B3 1.34(2) .
F12 B3 1.30(2) .
F1 B1 1.36(3) .
F2 B1 1.33(2) .
F3 B1 1.40(2) .
F4 B1 1.40(3) .
F5 B2 1.43(2) .
F6 B2 1.36(2) .
F7 B2 1.38(2) .
F8 B2 1.30(2) .

loop_
_geom_torsion_atom_site_label_1
_geom_torsion_atom_site_label_2
_geom_torsion_atom_site_label_3
_geom_torsion_atom_site_label_4
_geom_torsion
_geom_torsion_site_symmetry_1
_geom_torsion_site_symmetry_2
_geom_torsion_site_symmetry_3
_geom_torsion_site_symmetry_4
Ni1 O1 C13 N1 -179.7(11) . . . .
Ni1 O1 C13 C14 4(2) . . . .
Ni1 O2 N2 C14 -62.9(13) . . . .
Ni1 O2 N2 C20 -171.6(8) . . . .
Ni1 O2 N2 C21 60.0(13) . . . .
Ni1 O3 N3 C23 58.7(13) . . . .
Ni1 O3 N3 C24 -173.7(10) . . . .
Ni1 O3 N3 C30 -64.0(13) . . . .
Ni1 O4 C31 N4 175.5(11) . . . .
Ni1 O4 C31 C30 -8(2) . . . .
O1 C13 C14 N2 -30(2) . . . .
O1 C13 C14 C15 89(2) . . . .
O2 N2 C14 C13 58.8(15) . . . .
O2 N2 C14 C15 -67.5(14) . . . .
O2 N2 C20 C16 89.7(14) . . . .
O2 N2 C20 C19 -27.5(16) . . . .
O2 N2 C21 C22 53.7(16) . . . .
O3 N3 C23 C22 54.7(17) . . . .
O3 N3 C24 C25 -39.3(19) . . . .
O3 N3 C24 C28 79.2(15) . . . .
O3 N3 C30 C29 -63.9(15) . . . .
O3 N3 C30 C31 60.5(17) . . . .
N1 C13 C14 N2 153.8(12) . . . .
N1 C13 C14 C15 -87.6(17) . . . .
N2 C14 C15 C16 -46.2(15) . . . .
N2 C21 C22 C23 -63.4(18) . . . .
N3 C24 C25 C26 133.8(16) . . . .
N3 C24 C28 C27 -116.1(14) . . . .
N3 C24 C28 C29 11.0(18) . . . .
N3 C30 C31 O4 -23(2) . . . .
N3 C30 C31 N4 153.1(13) . . . .
N4 C32 C33 C34 175.3(18) . . . .
N4 C32 C33 C40 -7(3) . . . .
N4 C32 C37 C36 -172.7(16) . . . .
N4 C32 C37 C43 6(3) . . . .
C1 C2 C3 C4 -5(3) . . . .
C2 C1 C6 N1 179.9(17) . . . .
C2 C1 C6 C5 2(3) . . . .
C2 C1 C9 C7 24(4) . . . .
C2 C1 C9 C8 -98(3) . . . .
C2 C3 C4 C5 4(3) . . . .
C3 C4 C5 C6 -1(3) . . . .
C3 C4 C5 C12 170.4(18) . . . .
C4 C5 C6 N1 179.5(14) . . . .
C4 C5 C6 C1 -2(2) . . . .
C4 C5 C12 C10 42(2) . . . .
C4 C5 C12 C11 -78(2) . . . .
C6 N1 C13 O1 3(2) . . . .
C6 N1 C13 C14 179.0(13) . . . .
C6 C1 C2 C3 2(3) . . . .
C6 C1 C9 C7 -160(3) . . . .
C6 C1 C9 C8 79(2) . . . .
C6 C5 C12 C10 -147.9(18) . . . .
C6 C5 C12 C11 93(2) . . . .
C9 C1 C2 C3 178(2) . . . .
C9 C1 C6 N1 3(2) . . . .
C9 C1 C6 C5 -175.0(16) . . . .
C12 C5 C6 N1 9(2) . . . .
C12 C5 C6 C1 -173.1(16) . . . .
C13 N1 C6 C1 79.4(19) . . . .
C13 N1 C6 C5 -102.4(18) . . . .
C13 C14 C15 C16 -169.2(14) . . . .
C14 N2 C20 C16 -28.2(14) . . . .
C14 N2 C20 C19 -145.3(13) . . . .
C14 N2 C21 C22 179.9(12) . . . .
C14 C15 C16 C17 143.2(16) . . . .
C14 C15 C16 C20 27.6(17) . . . .
C15 C16 C17 C18 -96(2) . . . .
C15 C16 C20 N2 1.2(17) . . . .
C15 C16 C20 C19 120.5(14) . . . .
C16 C17 C18 C19 -32(2) . . . .
C17 C16 C20 N2 -123.1(13) . . . .
C17 C16 C20 C19 -3.8(18) . . . .
C17 C18 C19 C20 29(2) . . . .
C18 C19 C20 N2 100.4(18) . . . .
C18 C19 C20 C16 -15(2) . . . .
C20 N2 C14 C13 172.9(11) . . . .
C20 N2 C14 C15 46.7(13) . . . .
C20 N2 C21 C22 -71.8(15) . . . .
C20 C16 C17 C18 22(2) . . . .
C21 N2 C14 C13 -69.0(14) . . . .
C21 N2 C14 C15 164.8(12) . . . .
C21 N2 C20 C16 -140.9(12) . . . .
C21 N2 C20 C19 102.0(14) . . . .
C21 C22 C23 N3 -56(2) . . . .
C23 N3 C24 C25 89.0(18) . . . .
C23 N3 C24 C28 -152.6(13) . . . .
C23 N3 C30 C29 169.7(13) . . . .
C23 N3 C30 C31 -65.9(16) . . . .
C24 N3 C23 C22 -70.2(17) . . . .
C24 N3 C30 C29 50.7(14) . . . .
C24 N3 C30 C31 175.1(14) . . . .
C24 C25 C26 C27 -39.0(19) . . . .
C24 C28 C29 C30 18.0(18) . . . .
C25 C24 C28 C27 8.0(18) . . . .
C25 C24 C28 C29 135.1(15) . . . .
C25 C26 C27 C28 45.8(19) . . . .
C26 C27 C28 C24 -33.3(17) . . . .
C26 C27 C28 C29 -153.7(17) . . . .
C27 C28 C29 C30 134.0(15) . . . .
C28 C24 C25 C26 18.7(18) . . . .
C28 C29 C30 N3 -42.6(15) . . . .
C28 C29 C30 C31 -169.0(14) . . . .
C29 C30 C31 O4 96.0(19) . . . .
C29 C30 C31 N4 -87.5(17) . . . .
C30 N3 C23 C22 179.2(12) . . . .
C30 N3 C24 C25 -156.0(16) . . . .
C30 N3 C24 C28 -37.6(15) . . . .
C31 N4 C32 C33 89(2) . . . .
C31 N4 C32 C37 -92(2) . . . .
C32 N4 C31 O4 -9(3) . . . .
C32 N4 C31 C30 174.3(16) . . . .
C32 C33 C34 C35 -2(3) . . . .
C32 C33 C40 C38 -117(2) . . . .
C32 C33 C40 C39 126(2) . . . .
C32 C37 C43 C41 112(2) . . . .
C32 C37 C43 C42 -124(2) . . . .
C33 C32 C37 C36 5(3) . . . .
C33 C32 C37 C43 -176(2) . . . .
C33 C34 C35 C36 5(3) . . . .
C34 C33 C40 C38 61(3) . . . .
C34 C33 C40 C39 -57(3) . . . .
C34 C35 C36 C37 -2(3) . . . .
C35 C36 C37 C32 -3(3) . . . .
C35 C36 C37 C43 178.7(18) . . . .
C36 C37 C43 C41 -70(2) . . . .
C36 C37 C43 C42 54(3) . . . .
C37 C32 C33 C34 -3(3) . . . .
C37 C32 C33 C40 174.7(18) . . . .
C40 C33 C34 C35 179.8(18) . . . .
Ni2 O8 C56 N6 -174.3(11) . . . .
Ni2 O8 C56 C57 4(2) . . . .
Ni2 O9 N7 C57 -59.9(14) . . . .
Ni2 O9 N7 C63 -169.8(9) . . . .
Ni2 O9 N7 C64 64.1(14) . . . .
Ni2 O10 C74 N9 174.7(11) . . . .
Ni2 O10 C74 C73 -1(2) . . . .
Ni2 O11 N8 C66 59.1(13) . . . .
Ni2 O11 N8 C67 -174.2(8) . . . .
Ni2 O11 N8 C73 -65.4(12) . . . .
O8 C56 C57 N7 -30(2) . . . .
O8 C56 C57 C58 92.1(19) . . . .
O9 N7 C57 C56 57.5(17) . . . .
O9 N7 C57 C58 -69.7(14) . . . .
O9 N7 C63 C59 90.2(16) . . . .
O9 N7 C63 C62 -26.3(18) . . . .
O9 N7 C64 C65 49.7(16) . . . .
O11 N8 C66 C65 55.9(17) . . . .
O11 N8 C67 C68 -41.2(16) . . . .
O11 N8 C67 C71 79.0(13) . . . .
O11 N8 C73 C72 -60.4(14) . . . .
O11 N8 C73 C74 64.8(16) . . . .
N6 C56 C57 N7 149.2(13) . . . .
N6 C56 C57 C58 -89.0(17) . . . .
N7 C57 C58 C59 -45.3(16) . . . .
N7 C64 C65 C66 -57.8(19) . . . .
N8 C67 C68 C69 130.6(14) . . . .
N8 C67 C71 C70 -116.0(14) . . . .
N8 C67 C71 C72 10.3(16) . . . .
N8 C73 C74 O10 -31(2) . . . .
N8 C73 C74 N9 153.2(12) . . . .
N9 C75 C76 C77 171.7(14) . . . .
N9 C75 C76 C83 -11(2) . . . .
N9 C75 C80 C79 -171.6(14) . . . .
N9 C75 C80 C86 13(2) . . . .
C44 C45 C46 C47 -4(3) . . . .
C45 C44 C49 N6 -178.9(13) . . . .
C45 C44 C49 C48 2(2) . . . .
C45 C44 C52 C50 -73(2) . . . .
C45 C44 C52 C51 54(2) . . . .
C45 C46 C47 C48 7(3) . . . .
C46 C47 C48 C49 -5(3) . . . .
C46 C47 C48 C55 171.1(17) . . . .
C47 C48 C49 N6 -178.2(13) . . . .
C47 C48 C49 C44 1(2) . . . .
C47 C48 C55 C53 -101(2) . . . .
C47 C48 C55 C54 33(3) . . . .
C49 N6 C56 O8 -1(2) . . . .
C49 N6 C56 C57 -179.9(13) . . . .
C49 C44 C45 C46 -1(2) . . . .
C49 C44 C52 C50 109.2(19) . . . .
C49 C44 C52 C51 -124.2(18) . . . .
C49 C48 C55 C53 76(2) . . . .
C49 C48 C55 C54 -150.8(18) . . . .
C52 C44 C45 C46 -178.6(16) . . . .
C52 C44 C49 N6 -1(2) . . . .
C52 C44 C49 C48 179.9(15) . . . .
C55 C48 C49 N6 5(2) . . . .
C55 C48 C49 C44 -175.4(15) . . . .
C56 N6 C49 C44 -90.0(16) . . . .
C56 N6 C49 C48 89.2(19) . . . .
C56 C57 C58 C59 -172.2(14) . . . .
C57 N7 C63 C59 -28.9(17) . . . .
C57 N7 C63 C62 -145.4(15) . . . .
C57 N7 C64 C65 176.6(12) . . . .
C57 C58 C59 C60 152(2) . . . .
C57 C58 C59 C63 25(2) . . . .
C58 C59 C60 C61 -92(2) . . . .
C58 C59 C63 N7 2(2) . . . .
C58 C59 C63 C62 119.8(16) . . . .
C59 C60 C61 C62 -40(2) . . . .
C60 C59 C63 N7 -126.2(19) . . . .
C60 C59 C63 C62 -9(2) . . . .
C60 C61 C62 C63 33(2) . . . .
C61 C62 C63 N7 101.8(17) . . . .
C61 C62 C63 C59 -13.9(17) . . . .
C63 N7 C57 C56 173.7(13) . . . .
C63 N7 C57 C58 46.5(14) . . . .
C63 N7 C64 C65 -75.1(15) . . . .
C63 C59 C60 C61 31(3) . . . .
C64 N7 C57 C56 -69.5(15) . . . .
C64 N7 C57 C58 163.3(11) . . . .
C64 N7 C63 C59 -142.7(15) . . . .
C64 N7 C63 C62 100.8(16) . . . .
C64 C65 C66 N8 -62.2(19) . . . .
C66 N8 C67 C68 84.8(16) . . . .
C66 N8 C67 C71 -155.0(12) . . . .
C66 N8 C73 C72 173.1(12) . . . .
C66 N8 C73 C74 -61.8(15) . . . .
C67 N8 C66 C65 -66.7(15) . . . .
C67 N8 C73 C72 52.6(13) . . . .
C67 N8 C73 C74 177.7(12) . . . .
C67 C68 C69 C70 -34.8(18) . . . .
C67 C71 C72 C73 20.5(16) . . . .
C68 C67 C71 C70 9.1(18) . . . .
C68 C67 C71 C72 135.4(15) . . . .
C68 C69 C70 C71 40.7(18) . . . .
C69 C70 C71 C67 -30.4(17) . . . .
C69 C70 C71 C72 -150.4(15) . . . .
C70 C71 C72 C73 139.1(14) . . . .
C71 C67 C68 C69 14.6(18) . . . .
C71 C72 C73 N8 -45.4(14) . . . .
C71 C72 C73 C74 -167.8(13) . . . .
C72 C73 C74 O10 85.9(19) . . . .
C72 C73 C74 N9 -89.9(16) . . . .
C73 N8 C66 C65 -178.1(12) . . . .
C73 N8 C67 C68 -158.3(14) . . . .
C73 N8 C67 C71 -38.1(13) . . . .
C74 N9 C75 C76 89(2) . . . .
C74 N9 C75 C80 -98.2(17) . . . .
C75 N9 C74 O10 4(2) . . . .
C75 N9 C74 C73 -179.4(13) . . . .
C75 C76 C77 C78 0(3) . . . .
C75 C76 C83 C81 134(2) . . . .
C75 C76 C83 C82 -99(2) . . . .
C75 C80 C86 C84 -126.9(19) . . . .
C75 C80 C86 C85 110.7(19) . . . .
C76 C75 C80 C79 1(2) . . . .
C76 C75 C80 C86 -174.7(16) . . . .
C76 C77 C78 C79 1(3) . . . .
C77 C76 C83 C81 -49(3) . . . .
C77 C76 C83 C82 78(2) . . . .
C77 C78 C79 C80 0(3) . . . .
C78 C79 C80 C75 -1(2) . . . .
C78 C79 C80 C86 175.2(15) . . . .
C79 C80 C86 C84 58(2) . . . .
C79 C80 C86 C85 -65(2) . . . .
C80 C75 C76 C77 -1(2) . . . .
C80 C75 C76 C83 177.2(15) . . . .
C83 C76 C77 C78 -178.1(17) . . . .
